data_4114893
loop_
_publ_author_name
'Yoshihiko Yamamoto'
'Hideyuki Takagishi'
'Kenji Itoh'

_publ_section_title
;
 Ruthenium(II)-Catalyzed [2 + 2 + 2] Cycloaddition of 1,6-Diynes with
 Tricarbonyl Compounds
;
_journal_name_full 'Journal of the American Chemical Society'
_journal_page_first 6844
_journal_page_last 6845
_journal_paper_doi 10.1021/ja0264100
_journal_volume 124
_journal_year 2002
_chemical_formula_sum 'C20 H26 O9'
_chemical_formula_weight 410.41
_chemical_name_systematic
; 
 ? 
;
_space_group_IT_number 2
_symmetry_cell_setting triclinic
_symmetry_space_group_name_Hall '-P 1'
_symmetry_space_group_name_H-M 'P -1'
_atom_sites_solution_hydrogens geom
_atom_sites_solution_primary direct
_atom_sites_solution_secondary difmap
_audit_creation_method SHELXL-97
_cell_angle_alpha 95.1660(10)
_cell_angle_beta 106.8200(10)
_cell_angle_gamma 96.2770(10)
_cell_formula_units_Z 2
_cell_length_a 8.9287(5)
_cell_length_b 9.9445(5)
_cell_length_c 12.4010(7)
_cell_measurement_temperature 173(2)
_cell_volume 1039.07(10)
_computing_cell_refinement 'Bruker SMART'
_computing_data_collection 'Bruker SMART'
_computing_data_reduction 'Bruker SHELXTL'
_computing_molecular_graphics 'Bruker SHELXTL'
_computing_publication_material 'Bruker SHELXTL'
_computing_structure_refinement 'SHELXL-97 (Sheldrick, 1997)'
_computing_structure_solution 'SHELXS-97 (Sheldrick, 1990)'
_diffrn_ambient_temperature 173(2)
_diffrn_measured_fraction_theta_full 0.975
_diffrn_measured_fraction_theta_max 0.975
_diffrn_measurement_device_type 'CCD area detector'
_diffrn_measurement_method 'phi and omega scans'
_diffrn_radiation_monochromator graphite
_diffrn_radiation_source 'fine-focus sealed tube'
_diffrn_radiation_type MoK\a
_diffrn_radiation_wavelength 0.71073
_diffrn_reflns_av_R_equivalents 0.0233
_diffrn_reflns_av_sigmaI/netI 0.0250
_diffrn_reflns_limit_h_max 11
_diffrn_reflns_limit_h_min -12
_diffrn_reflns_limit_k_max 13
_diffrn_reflns_limit_k_min -12
_diffrn_reflns_limit_l_max 15
_diffrn_reflns_limit_l_min -16
_diffrn_reflns_number 8184
_diffrn_reflns_theta_full 29.15
_diffrn_reflns_theta_max 29.15
_diffrn_reflns_theta_min 1.73
_exptl_absorpt_coefficient_mu 0.104
_exptl_absorpt_correction_type enpirical
_exptl_absorpt_process_details (sadabs)
_exptl_crystal_colour colorless
_exptl_crystal_density_diffrn 1.312
_exptl_crystal_F_000 436
_exptl_crystal_size_max 0.3
_exptl_crystal_size_mid 0.3
_exptl_crystal_size_min 0.7
_refine_diff_density_max 0.681
_refine_diff_density_min -0.331
_refine_diff_density_rms 0.069
_refine_ls_extinction_method none
_refine_ls_goodness_of_fit_ref 0.811
_refine_ls_hydrogen_treatment mixed
_refine_ls_matrix_type full
_refine_ls_number_parameters 267
_refine_ls_number_reflns 5468
_refine_ls_number_restraints 0
_refine_ls_restrained_S_all 0.811
_refine_ls_R_factor_all 0.0625
_refine_ls_R_factor_gt 0.0557
_refine_ls_shift/su_max 0.588
_refine_ls_shift/su_mean 0.026
_refine_ls_structure_factor_coef Fsqd
_refine_ls_weighting_details 'calc w=1/[\s^2^(Fo^2^)+(0.2000P)^2^+0.0000P] where P=(Fo^2^+2Fc^2^)/3'
_refine_ls_weighting_scheme calc
_refine_ls_wR_factor_gt 0.1765
_refine_ls_wR_factor_ref 0.1911
_reflns_number_gt 4549
_reflns_number_total 5468
_reflns_threshold_expression >2sigma(I)
_cod_data_source_file ja0264100_s2_1.cif
_cod_data_source_block 4c
_cod_database_code 4114893

loop_
_symmetry_equiv_pos_as_xyz
'x, y, z'
'-x, -y, -z'

loop_
_atom_site_label
_atom_site_type_symbol
_atom_site_fract_x
_atom_site_fract_y
_atom_site_fract_z
_atom_site_U_iso_or_equiv
_atom_site_adp_type
_atom_site_occupancy
_atom_site_symmetry_multiplicity
_atom_site_calc_flag
_atom_site_refinement_flags
O6 O 0.44977(12) -0.27366(9) 0.36860(8) 0.0368(2) Uani 1 1 d .
O7 O 0.27616(11) -0.13982(10) 0.40261(8) 0.0350(2) Uani 1 1 d .
O5 O 0.72613(10) 0.38816(9) -0.00770(8) 0.0327(2) Uani 1 1 d .
O4 O 0.47549(11) 0.29215(11) -0.04085(8) 0.0404(3) Uani 1 1 d .
O3 O 0.69109(11) 0.43036(9) 0.24236(8) 0.0357(2) Uani 1 1 d .
O9 O 0.37084(11) 0.14032(10) 0.37754(8) 0.0371(2) Uani 1 1 d .
O2 O 0.92307(11) 0.35847(11) 0.25416(9) 0.0419(3) Uani 1 1 d .
O1 O 0.86613(12) -0.15348(10) 0.26095(8) 0.0375(2) Uani 1 1 d .
C4 C 0.74882(13) 0.01494(11) 0.15665(9) 0.0240(2) Uani 1 1 d .
O8 O 0.22618(12) 0.05747(11) 0.19828(8) 0.0414(3) Uani 1 1 d .
C8 C 0.62193(13) 0.02980(11) 0.19329(9) 0.0245(2) Uani 1 1 d .
C10 C 0.43464(13) -0.05799(11) 0.29620(9) 0.0246(2) Uani 1 1 d .
C3 C 0.84103(13) -0.10210(11) 0.17326(9) 0.0252(2) Uani 1 1 d .
C11 C 0.78363(14) 0.34702(11) 0.21241(9) 0.0257(2) Uani 1 1 d .
C6 C 0.68207(13) 0.23615(11) 0.11721(9) 0.0246(2) Uani 1 1 d .
C15 C 0.39116(14) -0.16980(12) 0.35931(10) 0.0275(2) Uani 1 1 d .
C18 C 0.33156(13) 0.05265(12) 0.28269(10) 0.0268(2) Uani 1 1 d .
C5 C 0.78351(14) 0.12783(11) 0.09021(10) 0.0266(2) Uani 1 1 d .
H5A H 0.7518 0.0961 0.0095 0.032 Uiso 1 1 calc R
H5B H 0.8950 0.1643 0.1154 0.032 Uiso 1 1 calc R
C9 C 0.55661(14) -0.06669(11) 0.25457(9) 0.0261(2) Uani 1 1 d .
H9 H 0.6054 -0.1443 0.2665 0.031 Uiso 1 1 calc R
C13 C 0.61199(13) 0.30730(11) 0.01414(9) 0.0256(2) Uani 1 1 d .
C7 C 0.55314(14) 0.15654(11) 0.15593(11) 0.0284(3) Uani 1 1 d .
H7A H 0.5325 0.2094 0.2184 0.034 Uiso 1 1 calc R
H7B H 0.4555 0.1330 0.0939 0.034 Uiso 1 1 calc R
C2 C 0.89959(14) -0.15346(12) 0.07733(10) 0.0280(3) Uani 1 1 d .
H2A H 0.9740 -0.0819 0.0656 0.034 Uiso 1 1 calc R
H2B H 0.8111 -0.1741 0.0083 0.034 Uiso 1 1 calc R
C1 C 0.97913(18) -0.27948(14) 0.09858(13) 0.0398(3) Uani 1 1 d .
H1A H 1.0693 -0.2589 0.1652 0.060 Uiso 1 1 calc R
H1B H 1.0126 -0.3084 0.0344 0.060 Uiso 1 1 calc R
H1C H 0.9059 -0.3511 0.1096 0.060 Uiso 1 1 calc R
C19 C 0.26792(19) 0.24276(16) 0.38362(15) 0.0477(4) Uani 1 1 d .
H19A H 0.2581 0.2560 0.4596 0.057 Uiso 1 1 calc R
H19B H 0.1634 0.2116 0.3309 0.057 Uiso 1 1 calc R
C16 C 0.21993(18) -0.24031(16) 0.46502(13) 0.0425(3) Uani 1 1 d .
H16A H 0.3078 -0.2637 0.5239 0.051 Uiso 1 1 calc R
H16B H 0.1667 -0.3226 0.4143 0.051 Uiso 1 1 calc R
C12 C 0.7684(2) 0.54295(14) 0.32978(13) 0.0440(3) Uani 1 1 d .
H12A H 0.8285 0.5087 0.3965 0.066 Uiso 1 1 calc R
H12B H 0.6904 0.5922 0.3479 0.066 Uiso 1 1 calc R
H12C H 0.8378 0.6028 0.3031 0.066 Uiso 1 1 calc R
C14 C 0.67913(18) 0.46079(15) -0.10528(11) 0.0378(3) Uani 1 1 d .
H14A H 0.6280 0.3967 -0.1720 0.057 Uiso 1 1 calc R
H14B H 0.7709 0.5121 -0.1149 0.057 Uiso 1 1 calc R
H14C H 0.6073 0.5218 -0.0938 0.057 Uiso 1 1 calc R
C17 C 0.10753(18) -0.17789(19) 0.51659(12) 0.0446(4) Uani 1 1 d .
H17A H 0.1619 -0.0972 0.5672 0.067 Uiso 1 1 calc R
H17B H 0.0667 -0.2420 0.5581 0.067 Uiso 1 1 calc R
H17C H 0.0219 -0.1544 0.4576 0.067 Uiso 1 1 calc R
C20 C 0.3333(3) 0.3736(2) 0.3552(3) 0.0770(7) Uani 1 1 d .
H20A H 0.4437 0.3947 0.3966 0.115 Uiso 1 1 calc R
H20B H 0.2784 0.4449 0.3754 0.115 Uiso 1 1 calc R
H20C H 0.3201 0.3659 0.2751 0.115 Uiso 1 1 calc R

loop_
_atom_site_aniso_label
_atom_site_aniso_U_11
_atom_site_aniso_U_22
_atom_site_aniso_U_33
_atom_site_aniso_U_23
_atom_site_aniso_U_13
_atom_site_aniso_U_12
O6 0.0491(6) 0.0289(5) 0.0394(5) 0.0085(4) 0.0217(4) 0.0087(4)
O7 0.0339(5) 0.0380(5) 0.0416(5) 0.0147(4) 0.0211(4) 0.0063(4)
O5 0.0305(4) 0.0364(5) 0.0343(5) 0.0156(4) 0.0107(4) 0.0063(4)
O4 0.0295(5) 0.0482(6) 0.0379(5) 0.0071(4) 0.0024(4) 0.0022(4)
O3 0.0344(5) 0.0296(4) 0.0418(5) -0.0059(4) 0.0127(4) 0.0042(4)
O9 0.0334(5) 0.0337(5) 0.0429(5) -0.0039(4) 0.0106(4) 0.0097(4)
O2 0.0300(5) 0.0430(6) 0.0453(6) -0.0007(4) 0.0013(4) 0.0063(4)
O1 0.0447(5) 0.0418(5) 0.0302(5) 0.0127(4) 0.0119(4) 0.0163(4)
C4 0.0263(5) 0.0229(5) 0.0236(5) 0.0026(4) 0.0089(4) 0.0030(4)
O8 0.0321(5) 0.0521(6) 0.0382(5) 0.0122(4) 0.0057(4) 0.0071(4)
C8 0.0263(5) 0.0217(5) 0.0265(5) 0.0019(4) 0.0102(4) 0.0016(4)
C10 0.0270(5) 0.0226(5) 0.0240(5) 0.0018(4) 0.0088(4) 0.0001(4)
C3 0.0227(5) 0.0253(5) 0.0268(5) 0.0031(4) 0.0065(4) 0.0031(4)
C11 0.0294(5) 0.0239(5) 0.0255(5) 0.0068(4) 0.0099(4) 0.0045(4)
C6 0.0246(5) 0.0217(5) 0.0299(5) 0.0043(4) 0.0116(4) 0.0037(4)
C15 0.0307(6) 0.0272(5) 0.0249(5) 0.0030(4) 0.0102(4) 0.0000(4)
C18 0.0239(5) 0.0265(5) 0.0321(6) 0.0056(4) 0.0121(4) 0.0009(4)
C5 0.0278(5) 0.0239(5) 0.0335(6) 0.0064(4) 0.0161(5) 0.0062(4)
C9 0.0290(5) 0.0237(5) 0.0267(5) 0.0024(4) 0.0110(4) 0.0022(4)
C13 0.0272(5) 0.0234(5) 0.0264(5) -0.0003(4) 0.0094(4) 0.0045(4)
C7 0.0273(5) 0.0220(5) 0.0408(6) 0.0062(4) 0.0171(5) 0.0038(4)
C2 0.0260(5) 0.0300(6) 0.0311(6) 0.0056(4) 0.0120(4) 0.0077(4)
C1 0.0434(7) 0.0349(7) 0.0475(8) 0.0060(5) 0.0192(6) 0.0166(6)
C19 0.0454(8) 0.0443(8) 0.0580(9) 0.0005(7) 0.0196(7) 0.0194(6)
C16 0.0408(7) 0.0490(8) 0.0476(8) 0.0240(6) 0.0238(6) 0.0059(6)
C12 0.0575(9) 0.0307(7) 0.0407(7) -0.0063(5) 0.0148(6) 0.0018(6)
C14 0.0481(8) 0.0396(7) 0.0306(6) 0.0145(5) 0.0134(5) 0.0146(6)
C17 0.0368(7) 0.0704(10) 0.0314(7) 0.0140(6) 0.0159(5) 0.0062(7)
C20 0.0799(14) 0.0448(10) 0.129(2) 0.0355(11) 0.0512(14) 0.0329(10)

loop_
_atom_type_symbol
_atom_type_description
_atom_type_scat_dispersion_real
_atom_type_scat_dispersion_imag
_atom_type_scat_source
C C 0.0033 0.0016 'International Tables Vol C Tables 4.2.6.8 and 6.1.1.4'
H H 0.0000 0.0000 'International Tables Vol C Tables 4.2.6.8 and 6.1.1.4'
O O 0.0106 0.0060 'International Tables Vol C Tables 4.2.6.8 and 6.1.1.4'

loop_
_geom_angle_atom_site_label_1
_geom_angle_atom_site_label_2
_geom_angle_atom_site_label_3
_geom_angle
C15 O7 C16 116.74(11)
C13 O5 C14 116.69(10)
C11 O3 C12 116.69(11)
C18 O9 C19 117.45(11)
C8 C4 C3 125.16(10)
C8 C4 C5 112.19(10)
C3 C4 C5 122.58(9)
C4 C8 C9 124.40(11)
C4 C8 C7 110.60(10)
C9 C8 C7 124.93(10)
C9 C10 C15 118.34(11)
C9 C10 C18 126.11(10)
C15 C10 C18 115.52(9)
O1 C3 C4 120.77(10)
O1 C3 C2 121.92(10)
C4 C3 C2 117.30(10)
O2 C11 O3 124.40(11)
O2 C11 C6 126.21(11)
O3 C11 C6 109.39(9)
C13 C6 C7 112.00(9)
C13 C6 C11 107.15(9)
C7 C6 C11 110.52(9)
C13 C6 C5 111.62(9)
C7 C6 C5 105.07(8)
C11 C6 C5 110.54(9)
O6 C15 O7 124.58(11)
O6 C15 C10 124.91(11)
O7 C15 C10 110.50(10)
O8 C18 O9 125.58(12)
O8 C18 C10 123.54(11)
O9 C18 C10 110.85(10)
C4 C5 C6 103.01(8)
C10 C9 C8 128.14(11)
O4 C13 O5 124.46(11)
O4 C13 C6 125.65(11)
O5 C13 C6 109.89(9)
C8 C7 C6 104.01(9)
C3 C2 C1 113.08(10)
O9 C19 C20 110.22(14)
O7 C16 C17 107.01(12)

loop_
_geom_bond_atom_site_label_1
_geom_bond_atom_site_label_2
_geom_bond_distance
O6 C15 1.2077(16)
O7 C15 1.3374(15)
O7 C16 1.4506(15)
O5 C13 1.3335(14)
O5 C14 1.4463(15)
O4 C13 1.1973(15)
O3 C11 1.3340(14)
O3 C12 1.4439(15)
O9 C18 1.3327(15)
O9 C19 1.4556(17)
O2 C11 1.1902(15)
O1 C3 1.2157(14)
C4 C8 1.3544(15)
C4 C3 1.4932(15)
C4 C5 1.5077(15)
O8 C18 1.1968(15)
C8 C9 1.4504(15)
C8 C7 1.5134(16)
C10 C9 1.3408(15)
C10 C15 1.4959(16)
C10 C18 1.5005(16)
C3 C2 1.5028(15)
C11 C6 1.5359(15)
C6 C13 1.5240(16)
C6 C7 1.5400(15)
C6 C5 1.5546(15)
C2 C1 1.5133(17)
C19 C20 1.481(3)
C16 C17 1.496(2)

loop_
_cod_related_entry_id
_cod_related_entry_database
_cod_related_entry_code
1 ChemSpider 30660529
